data_4512135
loop_
_publ_author_name
'Hawes, Chris S.'
'Moubaraki, Boujemaa'
'Murray, Keith S.'
'Kruger, Paul E.'
'Turner, David R.'
'Batten, Stuart R.'

_publ_section_title
;
 Exploiting the Pyrazole-Carboxylate Mixed Ligand System in the Crystal
 Engineering of Coordination Polymers
;
_journal_issue 11
_journal_name_full 'Crystal Growth &amp; Design'
_journal_page_first 5749
_journal_paper_doi 10.1021/cg501004u
_journal_volume 14
_journal_year 2014
_chemical_formula_moiety 'C13 H14 N2 O2'
_chemical_formula_sum 'C13 H14 N2 O2'
_chemical_formula_weight 230.26
_chemical_name_systematic
;
 ? 
;
_space_group_crystal_system orthorhombic
_space_group_IT_number 61
_space_group_name_Hall '-P 2ac 2ab'
_space_group_name_H-M_alt 'P b c a'
_symmetry_space_group_name_Hall '-P 2ac 2ab'
_symmetry_space_group_name_H-M 'P b c a'
_atom_sites_solution_hydrogens geom
_atom_sites_solution_primary direct
_atom_sites_solution_secondary difmap
_audit_creation_date 2014-05-21
_audit_creation_method
;
Olex2 1.2
(compiled 2014.03.20 svn.r2914 for OlexSys, GUI svn.r4816)
;
_cell_angle_alpha 90.00
_cell_angle_beta 90.00
_cell_angle_gamma 90.00
_cell_formula_units_Z 8
_cell_length_a 16.9424(5)
_cell_length_b 7.4436(2)
_cell_length_c 18.1452(6)
_cell_measurement_reflns_used 7395
_cell_measurement_temperature 123(2)
_cell_measurement_theta_max 23.99
_cell_measurement_theta_min 2.55
_cell_volume 2288.34(12)
_computing_data_reduction 'SAINT v7.53A (Bruker, 2008)'
_computing_molecular_graphics 'Olex2 (Dolomanov et al., 2009)'
_computing_publication_material 'Olex2 (Dolomanov et al., 2009)'
_computing_structure_refinement 'XLMP (Sheldrick, 2008)'
_computing_structure_solution 'XS (Sheldrick, 2008)'
_diffrn_ambient_temperature 123(2)
_diffrn_measured_fraction_theta_full 0.999
_diffrn_measured_fraction_theta_max 0.995
_diffrn_measurement_device_type 'Bruker APEX-II CCD'
_diffrn_measurement_method '\f and \w scans'
_diffrn_radiation_monochromator graphite
_diffrn_radiation_type MoK\a
_diffrn_radiation_wavelength 0.71073
_diffrn_reflns_av_R_equivalents 0.0605
_diffrn_reflns_av_unetI/netI 0.0316
_diffrn_reflns_limit_h_max 21
_diffrn_reflns_limit_h_min -22
_diffrn_reflns_limit_k_max 9
_diffrn_reflns_limit_k_min -9
_diffrn_reflns_limit_l_max 23
_diffrn_reflns_limit_l_min -23
_diffrn_reflns_number 47235
_diffrn_reflns_theta_full 26.00
_diffrn_reflns_theta_max 27.59
_diffrn_reflns_theta_min 2.55
_diffrn_source 'fine-focus sealed tube'
_diffrn_standards_number 0
_exptl_absorpt_coefficient_mu 0.092
_exptl_absorpt_correction_T_max 1.000000
_exptl_absorpt_correction_T_min 0.773289
_exptl_absorpt_correction_type multi-scan
_exptl_absorpt_process_details
;
SADABS-2008/1 (Bruker,2008) was used for absorption correction.
wR2(int) was 0.0467 before and 0.0346 after correction.

The Ratio of minimum to maximum transmission is 0.7733.
;
_exptl_crystal_colour colourless
_exptl_crystal_density_diffrn 1.337
_exptl_crystal_density_method 'not measured'
_exptl_crystal_description rod
_exptl_crystal_F_000 976
_exptl_crystal_size_max 0.5
_exptl_crystal_size_mid 0.38
_exptl_crystal_size_min 0.15
_refine_diff_density_max 0.219
_refine_diff_density_min -0.205
_refine_diff_density_rms 0.041
_refine_ls_extinction_method none
_refine_ls_goodness_of_fit_ref 1.017
_refine_ls_hydrogen_treatment mixed
_refine_ls_matrix_type full
_refine_ls_number_parameters 162
_refine_ls_number_reflns 2643
_refine_ls_number_restraints 2
_refine_ls_restrained_S_all 1.020
_refine_ls_R_factor_all 0.0585
_refine_ls_R_factor_gt 0.0363
_refine_ls_shift/su_max 0.001
_refine_ls_shift/su_mean 0.000
_refine_ls_structure_factor_coef Fsqd
_refine_ls_weighting_details 'calc w=1/[\s^2^(Fo^2^)+(0.0559P)^2^+0.0000P] where P=(Fo^2^+2Fc^2^)/3'
_refine_ls_weighting_scheme calc
_refine_ls_wR_factor_gt 0.0919
_refine_ls_wR_factor_ref 0.0996
_reflns_number_gt 1863
_reflns_number_total 2643
_reflns_threshold_expression >2sigma(I)
_cod_data_source_file cg501004u_si_002.cif
_cod_data_source_block L4
_cod_depositor_comments 'Adding full bibliography for 4512129--4512135.cif.'
_cod_database_code 4512135
_olex2_refinement_description
;
1. Fixed Uiso
 At 1.2 times of:
  All C(H) groups, All C(H,H) groups
 At 1.5 times of:
  All C(H,H,H) groups, All C(H,H,H,H,H) groups
2. Restrained distances
 N2-H2
 0.91 with sigma of 0.02
 O17-H17
 0.85 with sigma of 0.02
3.a Secondary CH2 refined with riding coordinates:
 C8(H8A,H8B)
3.b Aromatic/amide H refined with riding coordinates:
 C10(H10), C11(H11), C13(H13), C14(H14)
3.c Idealised Me refined as rotating group:
 C6(H6A,H6B,H6C), C7(H7A,H7B,H7C)
;

loop_
_space_group_symop_id
_space_group_symop_operation_xyz
1 'x, y, z'
2 '-x+1/2, -y, z+1/2'
3 'x+1/2, -y+1/2, -z'
4 '-x, y+1/2, -z+1/2'
5 '-x, -y, -z'
6 'x-1/2, y, -z-1/2'
7 '-x-1/2, y-1/2, z'
8 'x, -y-1/2, z-1/2'

loop_
_atom_site_label
_atom_site_type_symbol
_atom_site_fract_x
_atom_site_fract_y
_atom_site_fract_z
_atom_site_U_iso_or_equiv
_atom_site_adp_type
_atom_site_occupancy
_atom_site_calc_flag
_atom_site_refinement_flags_posn
N1 N 0.39367(7) 0.70370(15) 0.19006(7) 0.0271(3) Uani 1 d .
N2 N 0.31846(7) 0.73841(16) 0.21222(7) 0.0279(3) Uani 1 d D
C3 C 0.31299(8) 0.76275(17) 0.28564(8) 0.0244(3) Uani 1 d .
C4 C 0.38847(8) 0.74304(16) 0.31332(8) 0.0221(3) Uani 1 d .
C5 C 0.43630(8) 0.70609(16) 0.25214(8) 0.0227(3) Uani 1 d .
C6 C 0.52376(8) 0.67835(19) 0.24937(9) 0.0309(3) Uani 1 d .
H6A H 0.5506 0.7933 0.2574 0.046 Uiso 1 calc GR
H6B H 0.5385 0.6304 0.2010 0.046 Uiso 1 calc GR
H6C H 0.5394 0.5931 0.2878 0.046 Uiso 1 calc GR
H2 H 0.2766(9) 0.746(2) 0.1779(9) 0.046 Uiso 1 d DR
H17 H 0.4034(10) -0.077(2) 0.6110(9) 0.046 Uiso 1 d DR
C7 C 0.23556(8) 0.7990(2) 0.32221(9) 0.0341(4) Uani 1 d .
H7A H 0.2093 0.6848 0.3334 0.051 Uiso 1 calc GR
H7B H 0.2021 0.8702 0.2892 0.051 Uiso 1 calc GR
H7C H 0.2444 0.8657 0.3680 0.051 Uiso 1 calc GR
C8 C 0.41292(9) 0.76067(18) 0.39260(8) 0.0275(3) Uani 1 d .
H8A H 0.3843 0.8635 0.4146 0.033 Uiso 1 calc R
H8B H 0.4700 0.7887 0.3944 0.033 Uiso 1 calc R
C9 C 0.39769(8) 0.59504(18) 0.43930(7) 0.0242(3) Uani 1 d .
C10 C 0.34362(8) 0.59961(18) 0.49634(8) 0.0279(3) Uani 1 d .
H10 H 0.3140 0.7060 0.5048 0.034 Uiso 1 calc R
C11 C 0.33194(8) 0.45211(18) 0.54133(8) 0.0281(3) Uani 1 d .
H11 H 0.2947 0.4581 0.5804 0.034 Uiso 1 calc R
C12 C 0.37443(7) 0.29522(17) 0.52967(7) 0.0217(3) Uani 1 d .
C13 C 0.42833(8) 0.28705(17) 0.47181(7) 0.0231(3) Uani 1 d .
H13 H 0.4573 0.1799 0.4631 0.028 Uiso 1 calc R
C14 C 0.43951(8) 0.43557(18) 0.42706(8) 0.0255(3) Uani 1 d .
H14 H 0.4761 0.4292 0.3875 0.031 Uiso 1 calc R
C15 C 0.36273(8) 0.14415(17) 0.58254(7) 0.0225(3) Uani 1 d .
O16 O 0.31417(6) 0.15046(13) 0.63219(5) 0.0312(3) Uani 1 d .
O17 O 0.40941(6) 0.00450(12) 0.57242(5) 0.0273(2) Uani 1 d D

loop_
_atom_site_aniso_label
_atom_site_aniso_U_11
_atom_site_aniso_U_22
_atom_site_aniso_U_33
_atom_site_aniso_U_23
_atom_site_aniso_U_13
_atom_site_aniso_U_12
N1 0.0261(6) 0.0290(6) 0.0263(7) -0.0021(5) -0.0007(5) 0.0014(5)
N2 0.0244(6) 0.0337(6) 0.0255(7) -0.0021(5) -0.0052(5) 0.0045(5)
C3 0.0262(7) 0.0231(6) 0.0238(7) -0.0012(5) -0.0010(6) 0.0016(5)
C4 0.0248(7) 0.0186(6) 0.0228(7) 0.0007(5) -0.0018(6) -0.0017(5)
C5 0.0231(7) 0.0187(6) 0.0263(7) 0.0015(5) -0.0021(6) -0.0015(5)
C6 0.0250(8) 0.0324(7) 0.0353(8) 0.0040(6) 0.0004(7) -0.0001(6)
C7 0.0271(8) 0.0379(8) 0.0372(9) -0.0006(7) 0.0031(7) 0.0048(6)
C8 0.0321(8) 0.0258(7) 0.0247(8) 0.0005(5) -0.0060(6) -0.0049(6)
C9 0.0253(7) 0.0260(7) 0.0214(7) -0.0007(5) -0.0077(6) -0.0041(6)
C10 0.0274(7) 0.0261(7) 0.0303(8) -0.0024(6) -0.0003(6) 0.0045(6)
C11 0.0239(7) 0.0311(7) 0.0292(8) -0.0014(6) 0.0039(6) 0.0024(6)
C12 0.0186(7) 0.0255(7) 0.0210(7) -0.0023(5) -0.0024(6) -0.0021(5)
C13 0.0249(7) 0.0244(7) 0.0199(7) -0.0032(5) -0.0022(6) 0.0014(5)
C14 0.0270(7) 0.0306(7) 0.0189(7) -0.0024(5) 0.0007(6) -0.0019(6)
C15 0.0187(6) 0.0272(7) 0.0217(7) -0.0029(5) -0.0013(6) -0.0022(5)
O16 0.0267(5) 0.0364(6) 0.0305(6) 0.0035(4) 0.0098(5) 0.0038(4)
O17 0.0314(6) 0.0250(5) 0.0256(6) 0.0033(4) 0.0068(5) 0.0037(4)

loop_
_atom_type_symbol
_atom_type_description
_atom_type_scat_dispersion_real
_atom_type_scat_dispersion_imag
_atom_type_scat_source
C C 0.0033 0.0016 'International Tables Vol C Tables 4.2.6.8 and 6.1.1.4'
H H 0.0000 0.0000 'International Tables Vol C Tables 4.2.6.8 and 6.1.1.4'
N N 0.0061 0.0033 'International Tables Vol C Tables 4.2.6.8 and 6.1.1.4'
O O 0.0106 0.0060 'International Tables Vol C Tables 4.2.6.8 and 6.1.1.4'

loop_
_geom_angle_atom_site_label_1
_geom_angle_atom_site_label_2
_geom_angle_atom_site_label_3
_geom_angle
C5 N1 N2 104.73(11)
C3 N2 N1 112.46(12)
N2 C3 C4 106.34(12)
N2 C3 C7 121.57(13)
C4 C3 C7 132.07(13)
C3 C4 C5 105.55(12)
C3 C4 C8 126.43(13)
C5 C4 C8 128.02(12)
N1 C5 C4 110.92(12)
N1 C5 C6 120.28(13)
C4 C5 C6 128.75(13)
C4 C8 C9 114.62(11)
C10 C9 C8 120.69(12)
C10 C9 C14 118.35(12)
C14 C9 C8 120.93(12)
C11 C10 C9 121.16(13)
C10 C11 C12 120.26(13)
C11 C12 C13 119.45(12)
C11 C12 C15 117.87(12)
C13 C12 C15 122.62(12)
C14 C13 C12 119.79(12)
C13 C14 C9 120.97(13)
O16 C15 C12 122.35(12)
O16 C15 O17 122.49(12)
O17 C15 C12 115.15(11)

loop_
_geom_bond_atom_site_label_1
_geom_bond_atom_site_label_2
_geom_bond_distance
N1 N2 1.3608(16)
N1 C5 1.3381(17)
N2 C3 1.3477(18)
C3 C4 1.3818(19)
C3 C7 1.4946(19)
C4 C5 1.4018(19)
C4 C8 1.5027(19)
C5 C6 1.4969(18)
C8 C9 1.5180(18)
C9 C10 1.383(2)
C9 C14 1.4001(19)
C10 C11 1.382(2)
C11 C12 1.3881(18)
C12 C13 1.3929(19)
C12 C15 1.4914(18)
C13 C14 1.3847(18)
C15 O16 1.2209(16)
C15 O17 1.3190(15)

loop_
_geom_hbond_atom_site_label_D
_geom_hbond_atom_site_label_H
_geom_hbond_atom_site_label_A
_geom_hbond_distance_DH
_geom_hbond_distance_HA
_geom_hbond_distance_DA
_geom_hbond_angle_DHA
_geom_hbond_site_symmetry_A
N2 H2 O16 0.946(13) 1.908(14) 2.8005(15) 156.3(14) 2_564
O17 H17 N1 0.929(14) 1.727(14) 2.6513(15) 172.6(16) 8_566

loop_
_geom_torsion_atom_site_label_1
_geom_torsion_atom_site_label_2
_geom_torsion_atom_site_label_3
_geom_torsion_atom_site_label_4
_geom_torsion
N1 N2 C3 C4 -0.01(15)
N1 N2 C3 C7 -178.80(12)
N2 N1 C5 C4 -0.30(14)
N2 N1 C5 C6 -178.12(11)
N2 C3 C4 C5 -0.17(14)
N2 C3 C4 C8 179.08(12)
C3 C4 C5 N1 0.30(14)
C3 C4 C5 C6 177.88(13)
C3 C4 C8 C9 80.91(17)
C4 C8 C9 C10 -114.44(15)
C4 C8 C9 C14 67.34(17)
C5 N1 N2 C3 0.20(15)
C5 C4 C8 C9 -100.00(16)
C7 C3 C4 C5 178.44(14)
C7 C3 C4 C8 -2.3(2)
C8 C4 C5 N1 -178.93(12)
C8 C4 C5 C6 -1.4(2)
C8 C9 C10 C11 -177.00(13)
C8 C9 C14 C13 176.95(12)
C9 C10 C11 C12 -0.3(2)
C10 C9 C14 C13 -1.3(2)
C10 C11 C12 C13 -0.7(2)
C10 C11 C12 C15 176.56(12)
C11 C12 C13 C14 0.6(2)
C11 C12 C15 O16 4.54(19)
C11 C12 C15 O17 -174.52(12)
C12 C13 C14 C9 0.4(2)
C13 C12 C15 O16 -178.33(13)
C13 C12 C15 O17 2.61(19)
C14 C9 C10 C11 1.3(2)
C15 C12 C13 C14 -176.47(12)
